data_7052289
loop_
_publ_author_name
'Kara, Hulya'
'Adams, Christopher J.'
'Orpen, A. Guy'
'Podesta, Thomas J.'

_publ_section_title
;
 Pyridinium boronic acid salts in crystal synthesis
;
_journal_issue 10
_journal_name_full 'New Journal of Chemistry'
_journal_page_first 1461
_journal_paper_doi 10.1039/b604729g
_journal_volume 30
_journal_year 2006
_chemical_formula_sum 'C14 H18 B2 N2 O10 Pt S4'
_chemical_formula_weight 719.25
_chemical_name_systematic
;
?
;
_space_group_IT_number 2
_symmetry_cell_setting triclinic
_symmetry_space_group_name_Hall '-P 1'
_symmetry_space_group_name_H-M 'P -1'
_atom_sites_solution_hydrogens geom
_atom_sites_solution_primary direct
_atom_sites_solution_secondary difmap
_audit_creation_method SHELXL-97
_cell_angle_alpha 94.419(2)
_cell_angle_beta 96.480(2)
_cell_angle_gamma 92.585(2)
_cell_formula_units_Z 2
_cell_length_a 7.4202(8)
_cell_length_b 7.4598(8)
_cell_length_c 20.396(2)
_cell_measurement_reflns_used 4480
_cell_measurement_temperature 173(2)
_cell_measurement_theta_max 27.349
_cell_measurement_theta_min 2.7425
_cell_volume 1116.8(2)
_computing_cell_refinement 'Bruker SMART'
_computing_data_collection 'Bruker SMART'
_computing_data_reduction 'Bruker SHELXTL'
_computing_molecular_graphics 'Bruker SHELXTL'
_computing_publication_material 'Bruker SHELXTL'
_computing_structure_refinement 'SHELXL-97 (Sheldrick, 1997)'
_computing_structure_solution 'SHELXS-97 (Sheldrick, 1990)'
_diffrn_ambient_temperature 173(2)
_diffrn_measured_fraction_theta_full 0.986
_diffrn_measured_fraction_theta_max 0.986
_diffrn_measurement_device_type 'CCD area detector'
_diffrn_measurement_method 'phi and omega scans'
_diffrn_radiation_monochromator graphite
_diffrn_radiation_source 'fine-focus sealed tube'
_diffrn_radiation_type MoK\a
_diffrn_radiation_wavelength 0.71073
_diffrn_reflns_av_R_equivalents 0.0467
_diffrn_reflns_av_sigmaI/netI 0.0736
_diffrn_reflns_limit_h_max 9
_diffrn_reflns_limit_h_min -9
_diffrn_reflns_limit_k_max 9
_diffrn_reflns_limit_k_min -9
_diffrn_reflns_limit_l_max 26
_diffrn_reflns_limit_l_min -26
_diffrn_reflns_number 11507
_diffrn_reflns_theta_full 27.51
_diffrn_reflns_theta_max 27.51
_diffrn_reflns_theta_min 2.02
_diffrn_standards_decay_% 0
_exptl_absorpt_coefficient_mu 6.712
_exptl_absorpt_correction_T_max 0.715
_exptl_absorpt_correction_T_min 0.146
_exptl_absorpt_correction_type multi-scan
_exptl_absorpt_process_details SADABS
_exptl_crystal_colour Orange
_exptl_crystal_density_diffrn 2.139
_exptl_crystal_density_meas ?
_exptl_crystal_density_method .
_exptl_crystal_description Plate
_exptl_crystal_F_000 696
_exptl_crystal_size_max 0.3
_exptl_crystal_size_mid 0.2
_exptl_crystal_size_min 0.05
_refine_diff_density_max 1.902
_refine_diff_density_min -2.341
_refine_diff_density_rms 0.216
_refine_ls_extinction_method none
_refine_ls_goodness_of_fit_ref 1.035
_refine_ls_hydrogen_treatment mixed
_refine_ls_matrix_type full
_refine_ls_number_parameters 322
_refine_ls_number_reflns 5057
_refine_ls_number_restraints 0
_refine_ls_restrained_S_all 1.035
_refine_ls_R_factor_all 0.0507
_refine_ls_R_factor_gt 0.0363
_refine_ls_shift/su_max 0.004
_refine_ls_shift/su_mean 0.000
_refine_ls_structure_factor_coef Fsqd
_refine_ls_weighting_details 'calc w=1/[\s^2^(Fo^2^)+(0.0274P)^2^+0.0000P] where P=(Fo^2^+2Fc^2^)/3'
_refine_ls_weighting_scheme calc
_refine_ls_wR_factor_gt 0.0793
_refine_ls_wR_factor_ref 0.0853
_reflns_number_gt 4240
_reflns_number_total 5057
_reflns_threshold_expression >2sigma(I)
_cod_data_source_file b604729g.txt
_cod_data_source_block 4
_cod_depositor_comments
;
The following automatic conversions were performed:
'_symmetry_cell_setting' value 'Triclinic' changed to 'triclinic'
according to '/home/saulius/struct/CIF-dictionaries/cif_core.dic'
dictionary named 'cif_core.dic' version 2.4.1 from 2010-06-29.

Automatic conversion script
Id: cif_fix_enum 1527 2010-12-29 10:47:43Z saulius 
;
_cod_original_sg_symbol_H-M P-1
_cod_database_code 7052289

loop_
_symmetry_equiv_pos_as_xyz
'x, y, z'
'-x, -y, -z'

loop_
_atom_site_label
_atom_site_type_symbol
_atom_site_fract_x
_atom_site_fract_y
_atom_site_fract_z
_atom_site_U_iso_or_equiv
_atom_site_adp_type
_atom_site_occupancy
_atom_site_symmetry_multiplicity
_atom_site_calc_flag
_atom_site_refinement_flags
_atom_site_disorder_assembly
_atom_site_disorder_group
Pt1 Pt -0.00102(3) 0.01126(3) 0.243290(10) 0.01660(8) Uani 1 1 d . . .
S1 S -0.0588(2) -0.02598(18) 0.34990(7) 0.0214(3) Uani 1 1 d . . .
C1 C -0.1193(8) 0.1808(8) 0.3800(3) 0.0214(12) Uani 1 1 d . . .
O1 O -0.1557(6) 0.2128(6) 0.43666(19) 0.0282(10) Uani 1 1 d . . .
S2 S -0.0970(2) 0.29787(18) 0.25301(7) 0.0223(3) Uani 1 1 d . . .
C2 C -0.1299(8) 0.3365(7) 0.3347(3) 0.0195(12) Uani 1 1 d . . .
O2 O -0.1702(6) 0.4831(5) 0.35902(19) 0.0277(10) Uani 1 1 d . . .
S3 S 0.0956(2) -0.27513(19) 0.23443(7) 0.0224(3) Uani 1 1 d . . .
C3 C 0.1342(8) -0.3126(8) 0.1539(3) 0.0212(12) Uani 1 1 d . . .
O3 O 0.1786(6) -0.4582(6) 0.1295(2) 0.0285(10) Uani 1 1 d . . .
S4 S 0.0536(2) 0.04645(18) 0.13628(7) 0.0216(3) Uani 1 1 d . . .
C4 C 0.1207(8) -0.1592(8) 0.1072(3) 0.0214(12) Uani 1 1 d . . .
O4 O 0.1593(7) -0.1921(6) 0.0509(2) 0.0328(11) Uani 1 1 d . . .
N1 N 0.7610(7) 0.5487(7) 0.4930(2) 0.0238(11) Uani 1 1 d . . .
H1A H 0.7953 0.4685 0.4636 0.029 Uiso 1 1 calc R . .
C5 C 0.7166(9) 0.4950(8) 0.5503(3) 0.0284(14) Uani 1 1 d . . .
H5A H 0.7248 0.3725 0.5595 0.034 Uiso 1 1 calc R . .
C6 C 0.6589(8) 0.6185(8) 0.5960(3) 0.0230(13) Uani 1 1 d . . .
H6B H 0.6259 0.5801 0.6366 0.028 Uiso 1 1 calc R . .
C7 C 0.6481(8) 0.7983(8) 0.5836(3) 0.0206(12) Uani 1 1 d . . .
C8 C 0.7007(8) 0.8474(8) 0.5233(3) 0.0244(13) Uani 1 1 d . . .
H8A H 0.6984 0.9696 0.5134 0.029 Uiso 1 1 calc R . .
C9 C 0.7550(8) 0.7211(8) 0.4789(3) 0.0262(14) Uani 1 1 d . . .
H9A H 0.7888 0.7552 0.4379 0.031 Uiso 1 1 calc R . .
B1 B 0.5828(9) 0.9400(9) 0.6368(3) 0.0199(14) Uani 1 1 d . . .
O5 O 0.5341(6) 0.8711(6) 0.6919(2) 0.0250(10) Uani 1 1 d . . .
H5C H 0.506(10) 0.916(10) 0.718(3) 0.030 Uiso 1 1 d . . .
O6 O 0.5747(6) 1.1138(6) 0.6226(2) 0.0246(9) Uani 1 1 d . . .
H6C H 0.547(9) 1.183(9) 0.651(3) 0.030 Uiso 1 1 d . . .
N2 N 0.2477(7) 0.4726(7) 0.9946(2) 0.0236(11) Uani 1 1 d . . .
H2A H 0.2166 0.5562 1.0234 0.028 Uiso 1 1 calc R . .
C10 C 0.2631(8) 0.3045(8) 1.0125(3) 0.0224(13) Uani 1 1 d . . .
H10A H 0.2359 0.2760 1.0550 0.027 Uiso 1 1 calc R . .
C11 C 0.3182(8) 0.1739(8) 0.9695(3) 0.0231(13) Uani 1 1 d . . .
H11A H 0.3321 0.0554 0.9827 0.028 Uiso 1 1 calc R . .
C12 C 0.3542(7) 0.2136(7) 0.9061(3) 0.0182(12) Uani 1 1 d . . .
C13 C 0.3323(8) 0.3888(8) 0.8899(3) 0.0228(13) Uani 1 1 d . . .
H13A H 0.3553 0.4204 0.8473 0.027 Uiso 1 1 calc R . .
C14 C 0.2782(8) 0.5180(8) 0.9341(3) 0.0250(14) Uani 1 1 d . . .
H14A H 0.2625 0.6374 0.9222 0.030 Uiso 1 1 calc R . .
B2 B 0.4189(9) 0.0586(8) 0.8571(3) 0.0184(13) Uani 1 1 d . . .
O7 O 0.4623(6) 0.0890(6) 0.7962(2) 0.0219(10) Uani 1 1 d . . .
H7C H 0.453(10) 0.154(9) 0.781(4) 0.026 Uiso 1 1 d . . .
O8 O 0.4439(6) -0.1031(6) 0.8806(2) 0.0257(10) Uani 1 1 d . . .
H2C H 0.479(10) -0.155(10) 0.857(4) 0.031 Uiso 1 1 d . . .
O9 O 0.4308(7) 0.3501(6) 0.7165(2) 0.0273(11) Uani 1 1 d . . .
H4C H 0.354(10) 0.390(10) 0.693(4) 0.033 Uiso 1 1 d . . .
H4D H 0.473(10) 0.424(11) 0.735(3) 0.033 Uiso 1 1 d . . .
O10 O 0.4045(7) 0.3521(6) 0.2075(2) 0.0277(10) Uani 1 1 d . . .
H10C H 0.332(10) 0.412(10) 0.191(4) 0.033 Uiso 1 1 d . . .
H10D H 0.374(9) 0.309(10) 0.234(3) 0.033 Uiso 1 1 d . . .

loop_
_atom_site_aniso_label
_atom_site_aniso_U_11
_atom_site_aniso_U_22
_atom_site_aniso_U_33
_atom_site_aniso_U_23
_atom_site_aniso_U_13
_atom_site_aniso_U_12
Pt1 0.02155(13) 0.01024(11) 0.01914(13) -0.00111(8) 0.00894(8) 0.00057(8)
S1 0.0317(8) 0.0132(6) 0.0212(7) 0.0007(6) 0.0109(6) 0.0040(6)
C1 0.019(3) 0.020(3) 0.026(3) 0.003(3) 0.003(2) 0.004(2)
O1 0.041(3) 0.025(2) 0.020(2) -0.0009(18) 0.0122(19) 0.007(2)
S2 0.0357(9) 0.0133(7) 0.0199(7) 0.0008(6) 0.0104(6) 0.0053(6)
C2 0.021(3) 0.015(3) 0.023(3) -0.003(2) 0.005(2) 0.003(2)
O2 0.043(3) 0.019(2) 0.021(2) -0.0025(18) 0.0075(19) 0.0107(19)
S3 0.0339(9) 0.0137(7) 0.0213(7) 0.0010(6) 0.0094(6) 0.0064(6)
C3 0.018(3) 0.022(3) 0.024(3) -0.002(3) 0.003(2) 0.003(2)
O3 0.040(3) 0.022(2) 0.025(2) 0.0007(19) 0.0074(19) 0.0156(19)
S4 0.0319(8) 0.0143(7) 0.0204(7) 0.0015(6) 0.0103(6) 0.0036(6)
C4 0.022(3) 0.019(3) 0.025(3) -0.002(2) 0.008(2) 0.003(2)
O4 0.054(3) 0.025(2) 0.023(2) 0.0018(19) 0.017(2) 0.012(2)
N1 0.027(3) 0.023(3) 0.021(2) -0.005(2) 0.009(2) 0.004(2)
C5 0.037(4) 0.018(3) 0.033(3) 0.003(3) 0.012(3) -0.001(3)
C6 0.029(3) 0.019(3) 0.022(3) 0.003(2) 0.010(2) 0.000(2)
C7 0.022(3) 0.020(3) 0.020(3) -0.004(2) 0.005(2) 0.003(2)
C8 0.025(3) 0.021(3) 0.029(3) 0.005(3) 0.007(3) 0.004(2)
C9 0.033(4) 0.026(3) 0.021(3) 0.002(3) 0.010(3) -0.002(3)
B1 0.024(4) 0.016(3) 0.020(3) 0.000(3) 0.005(3) 0.003(3)
O5 0.036(3) 0.020(2) 0.022(2) 0.0017(18) 0.0132(19) 0.0081(19)
O6 0.034(3) 0.019(2) 0.022(2) -0.0020(18) 0.0091(18) 0.0043(18)
N2 0.027(3) 0.021(3) 0.024(3) -0.005(2) 0.009(2) 0.002(2)
C10 0.025(3) 0.022(3) 0.022(3) 0.002(2) 0.010(2) 0.003(2)
C11 0.029(3) 0.018(3) 0.023(3) 0.002(2) 0.006(2) 0.001(2)
C12 0.016(3) 0.019(3) 0.021(3) 0.002(2) 0.004(2) 0.002(2)
C13 0.033(3) 0.019(3) 0.017(3) 0.002(2) 0.011(2) 0.001(3)
C14 0.032(4) 0.016(3) 0.029(3) 0.003(3) 0.011(3) 0.001(3)
B2 0.023(4) 0.014(3) 0.020(3) -0.003(3) 0.008(3) 0.004(3)
O7 0.033(2) 0.016(2) 0.019(2) 0.0026(17) 0.0103(18) 0.0076(19)
O8 0.037(3) 0.019(2) 0.024(2) 0.0027(18) 0.0115(19) 0.0082(19)
O9 0.041(3) 0.017(2) 0.024(2) 0.0023(18) 0.003(2) 0.007(2)
O10 0.040(3) 0.017(2) 0.028(2) 0.0064(19) 0.009(2) 0.0086(19)

loop_
_atom_type_symbol
_atom_type_description
_atom_type_scat_dispersion_real
_atom_type_scat_dispersion_imag
_atom_type_scat_source
C C 0.0033 0.0016 'International Tables Vol C Tables 4.2.6.8 and 6.1.1.4'
H H 0.0000 0.0000 'International Tables Vol C Tables 4.2.6.8 and 6.1.1.4'
B B 0.0013 0.0007 'International Tables Vol C Tables 4.2.6.8 and 6.1.1.4'
N N 0.0061 0.0033 'International Tables Vol C Tables 4.2.6.8 and 6.1.1.4'
O O 0.0106 0.0060 'International Tables Vol C Tables 4.2.6.8 and 6.1.1.4'
S S 0.1246 0.1234 'International Tables Vol C Tables 4.2.6.8 and 6.1.1.4'
Pt Pt -1.7033 8.3905 'International Tables Vol C Tables 4.2.6.8 and 6.1.1.4'

loop_
_geom_angle_atom_site_label_1
_geom_angle_atom_site_label_2
_geom_angle_atom_site_label_3
_geom_angle
_geom_angle_site_symmetry_1
_geom_angle_site_symmetry_3
_geom_angle_publ_flag
S3 Pt1 S2 179.56(5) . . ?
S3 Pt1 S4 90.17(5) . . ?
S2 Pt1 S4 90.22(5) . . ?
S3 Pt1 S1 89.67(5) . . ?
S2 Pt1 S1 89.94(5) . . ?
S4 Pt1 S1 179.33(6) . . ?
C1 S1 Pt1 104.98(19) . . ?
O1 C1 C2 117.1(5) . . ?
O1 C1 S1 123.3(4) . . ?
C2 C1 S1 119.6(4) . . ?
C2 S2 Pt1 105.0(2) . . ?
O2 C2 C1 117.1(5) . . ?
O2 C2 S2 123.0(4) . . ?
C1 C2 S2 119.8(4) . . ?
C3 S3 Pt1 104.9(2) . . ?
O3 C3 C4 115.8(5) . . ?
O3 C3 S3 123.7(4) . . ?
C4 C3 S3 120.5(4) . . ?
C4 S4 Pt1 104.95(19) . . ?
O4 C4 C3 117.4(5) . . ?
O4 C4 S4 123.5(4) . . ?
C3 C4 S4 119.1(4) . . ?
C5 N1 C9 121.9(5) . . ?
N1 C5 C6 119.5(5) . . ?
C5 C6 C7 120.9(5) . . ?
C6 C7 C8 117.0(5) . . ?
C6 C7 B1 120.5(5) . . ?
C8 C7 B1 122.5(5) . . ?
C9 C8 C7 120.5(5) . . ?
N1 C9 C8 120.1(5) . . ?
O5 B1 O6 126.2(5) . . ?
O5 B1 C7 115.3(5) . . ?
O6 B1 C7 118.4(5) . . ?
C10 N2 C14 122.2(5) . . ?
N2 C10 C11 119.9(5) . . ?
C10 C11 C12 120.4(5) . . ?
C13 C12 C11 117.0(5) . . ?
C13 C12 B2 123.7(5) . . ?
C11 C12 B2 119.3(5) . . ?
C14 C13 C12 121.5(5) . . ?
N2 C14 C13 118.9(5) . . ?
O8 B2 O7 120.1(5) . . ?
O8 B2 C12 117.3(5) . . ?
O7 B2 C12 122.4(5) . . ?

loop_
_geom_bond_atom_site_label_1
_geom_bond_atom_site_label_2
_geom_bond_distance
_geom_bond_site_symmetry_2
_geom_bond_publ_flag
Pt1 S3 2.2847(14) . ?
Pt1 S2 2.2851(14) . ?
Pt1 S4 2.2968(13) . ?
Pt1 S1 2.2981(13) . ?
S1 C1 1.714(6) . ?
C1 O1 1.224(7) . ?
C1 C2 1.538(7) . ?
S2 C2 1.715(5) . ?
C2 O2 1.230(7) . ?
S3 C3 1.703(6) . ?
C3 O3 1.234(7) . ?
C3 C4 1.543(8) . ?
S4 C4 1.717(6) . ?
C4 O4 1.225(6) . ?
N1 C5 1.335(7) . ?
N1 C9 1.341(8) . ?
C5 C6 1.376(8) . ?
C6 C7 1.389(8) . ?
C7 C8 1.401(7) . ?
C7 B1 1.587(8) . ?
C8 C9 1.363(8) . ?
B1 O5 1.350(7) . ?
B1 O6 1.353(7) . ?
N2 C10 1.339(7) . ?
N2 C14 1.345(7) . ?
C10 C11 1.368(8) . ?
C11 C12 1.401(7) . ?
C12 C13 1.384(8) . ?
C12 B2 1.596(8) . ?
C13 C14 1.374(8) . ?
B2 O8 1.345(8) . ?
B2 O7 1.350(7) . ?
